data_7251659
loop_
_publ_author_name
'Novikov, Alexander S.'
'Mahmoudi, Ghodrat'
'Azizova, Asmet N.'
'Zangrando, Ennio'
'\,Sahin, Ertan'
'Alexandrov, Eugeny V.'
'Roy, Subhadip'
'Adhikari, Suman'

_publ_section_title
;
 Coordination versatility and weak Hg&#x22EF;X (X = Cl, O, N) interactions
 in hydrazone-based Hg(ii) complexes: structural evolution from discrete
 units to extended architectures
;
_journal_issue 13
_journal_name_full CrystEngComm
_journal_page_first 2036
_journal_page_last 2046
_journal_paper_doi 10.1039/D5CE01185J
_journal_volume 28
_journal_year 2026
_chemical_formula_moiety 'C36 H26 Cl6 Hg4 N8 O2'
_chemical_formula_sum 'C36 H26 Cl6 Hg4 N8 O2'
_chemical_formula_weight 1617.71
_space_group_crystal_system triclinic
_space_group_IT_number 2
_space_group_name_Hall '-P 1'
_space_group_name_H-M_alt 'P -1'
_atom_sites_solution_hydrogens geom
_audit_creation_method SHELXL-2018/3
_audit_update_record
;
2025-12-07 deposited with the CCDC.	2026-02-20 downloaded from the CCDC.
;
_cell_angle_alpha 94.126(9)
_cell_angle_beta 90.617(8)
_cell_angle_gamma 94.830(8)
_cell_formula_units_Z 2
_cell_length_a 11.4724(7)
_cell_length_b 12.4973(7)
_cell_length_c 14.1981(8)
_cell_measurement_reflns_used 7431
_cell_measurement_temperature 100(2)
_cell_measurement_theta_max 28.79
_cell_measurement_theta_min 2.55
_cell_volume 2022.9(2)
_computing_cell_refinement 'Bruker SAINT'
_computing_data_collection 'Bruker APEX2'
_computing_data_reduction 'Bruker SAINT'
_computing_molecular_graphics 'Bruker SHELXTL'
_computing_publication_material 'Wingx 2018.3 (Farrugia, 2012)'
_computing_structure_refinement 'SHELXL-2018/3 (Sheldrick, 2018)'
_computing_structure_solution 'SHELXS-97 (Sheldrick, 2008)'
_diffrn_ambient_temperature 100(2)
_diffrn_measured_fraction_theta_full 0.997
_diffrn_measured_fraction_theta_max 0.934
_diffrn_measurement_device_type 'Bruker APEX-II CCD'
_diffrn_measurement_method '\f and \w scans'
_diffrn_radiation_monochromator graphite
_diffrn_radiation_source 'fine-focus sealed tube'
_diffrn_radiation_type MoK\a
_diffrn_radiation_wavelength 0.71073
_diffrn_reflns_av_R_equivalents 0.0362
_diffrn_reflns_av_unetI/netI 0.0329
_diffrn_reflns_Laue_measured_fraction_full 0.997
_diffrn_reflns_Laue_measured_fraction_max 0.934
_diffrn_reflns_limit_h_max 15
_diffrn_reflns_limit_h_min -15
_diffrn_reflns_limit_k_max 17
_diffrn_reflns_limit_k_min -16
_diffrn_reflns_limit_l_max 19
_diffrn_reflns_limit_l_min -19
_diffrn_reflns_number 35790
_diffrn_reflns_point_group_measured_fraction_full 0.997
_diffrn_reflns_point_group_measured_fraction_max 0.934
_diffrn_reflns_theta_full 25.242
_diffrn_reflns_theta_max 29.144
_diffrn_reflns_theta_min 2.101
_exptl_absorpt_coefficient_mu 15.574
_exptl_absorpt_correction_T_max 0.393
_exptl_absorpt_correction_T_min 0.191
_exptl_absorpt_correction_type multi-scan
_exptl_absorpt_process_details SADABS
_exptl_crystal_colour yellow
_exptl_crystal_density_diffrn 2.656
_exptl_crystal_description block
_exptl_crystal_F_000 1472
_exptl_crystal_size_max 0.268
_exptl_crystal_size_mid 0.156
_exptl_crystal_size_min 0.107
_refine_diff_density_max 2.819
_refine_diff_density_min -2.314
_refine_diff_density_rms 0.193
_refine_ls_extinction_coef 0.00029(3)
_refine_ls_extinction_expression Fc^*^=kFc[1+0.001xFc^2^\l^3^/sin(2\q)]^-1/4^
_refine_ls_extinction_method 'SHELXL-2018/3 (Sheldrick 2018)'
_refine_ls_goodness_of_fit_ref 1.039
_refine_ls_hydrogen_treatment constr
_refine_ls_matrix_type full
_refine_ls_number_parameters 506
_refine_ls_number_reflns 10191
_refine_ls_number_restraints 0
_refine_ls_restrained_S_all 1.039
_refine_ls_R_factor_all 0.0273
_refine_ls_R_factor_gt 0.0242
_refine_ls_shift/su_max 0.003
_refine_ls_shift/su_mean 0.000
_refine_ls_structure_factor_coef Fsqd
_refine_ls_weighting_details 'w=1/[\s^2^(Fo^2^)+(0.0310P)^2^+2.1449P] where P=(Fo^2^+2Fc^2^)/3'
_refine_ls_weighting_scheme calc
_refine_ls_wR_factor_gt 0.0607
_refine_ls_wR_factor_ref 0.0622
_reflns_Friedel_coverage 0.000
_reflns_number_gt 9262
_reflns_number_total 10191
_reflns_threshold_expression 'I > 2\s(I)'
_cod_data_source_file d5ce01185j2.cif
_cod_data_source_block 3
_cod_depositor_comments 'Adding full bibliography for 7251657--7251659.cif.'
_cod_database_code 7251659
_shelx_shelxl_version_number 2018/3
_shelx_space_group_comment
;
The symmetry employed for this shelxl refinement is uniquely defined
by the following loop, which should always be used as a source of
symmetry information in preference to the above space-group names.
They are only intended as comments.
;
_shelx_estimated_absorpt_t_min 0.103
_shelx_estimated_absorpt_t_max 0.287

loop_
_space_group_symop_operation_xyz
'x, y, z'
'-x, -y, -z'

loop_
_atom_site_label
_atom_site_type_symbol
_atom_site_fract_x
_atom_site_fract_y
_atom_site_fract_z
_atom_site_U_iso_or_equiv
_atom_site_adp_type
_atom_site_occupancy
_atom_site_site_symmetry_order
_atom_site_calc_flag
_atom_site_refinement_flags_posn
_atom_site_refinement_flags_adp
_atom_site_refinement_flags_occupancy
_atom_site_disorder_assembly
_atom_site_disorder_group
Hg1 Hg 0.21551(2) 0.52314(2) 0.59163(2) 0.01409(4) Uani 1 1 d . . . . .
Hg2 Hg 0.30954(2) 0.93891(2) 0.93206(2) 0.01124(4) Uani 1 1 d . . . . .
Hg3 Hg 0.43896(2) 0.74820(2) 0.70455(2) 0.01163(4) Uani 1 1 d . . . . .
Hg4 Hg 1.09323(2) 0.70322(2) 0.81945(2) 0.01226(4) Uani 1 1 d . . . . .
Cl1 Cl 0.34366(8) 0.59345(7) 0.77009(6) 0.01497(17) Uani 1 1 d . . . . .
Cl2 Cl 0.35861(8) 0.63891(7) 0.52433(6) 0.01684(17) Uani 1 1 d . . . . .
Cl3 Cl 0.14911(7) 0.84356(7) 0.99725(6) 0.01520(17) Uani 1 1 d . . . . .
Cl4 Cl 0.49464(8) 0.91841(7) 0.64988(7) 0.01661(17) Uani 1 1 d . . . . .
Cl5 Cl 1.04133(8) 0.53962(7) 0.88278(8) 0.0214(2) Uani 1 1 d . . . . .
Cl6 Cl 1.18576(8) 0.85031(7) 0.74572(6) 0.01627(17) Uani 1 1 d . . . . .
O1 O 0.0478(2) 0.61093(19) 0.64254(18) 0.0131(5) Uani 1 1 d . . . . .
O2 O 0.4750(2) 0.83218(19) 0.88032(18) 0.0131(5) Uani 1 1 d . . . . .
N1 N 0.2829(3) 0.3476(2) 0.6036(2) 0.0139(6) Uani 1 1 d . . . . .
N2 N 0.0614(3) 0.4031(2) 0.6010(2) 0.0121(6) Uani 1 1 d . . . . .
N3 N -0.0483(3) 0.4388(2) 0.6087(2) 0.0126(6) Uani 1 1 d . . . . .
N4 N -0.3728(3) 0.6750(2) 0.6692(2) 0.0124(6) Uani 1 1 d . . . . .
N5 N 0.2494(3) 1.1201(2) 0.9010(2) 0.0125(6) Uani 1 1 d . . . . .
N6 N 0.4638(2) 1.0439(2) 0.8922(2) 0.0100(5) Uani 1 1 d . . . . .
N7 N 0.5725(2) 1.0051(2) 0.8949(2) 0.0103(6) Uani 1 1 d . . . . .
N8 N 0.8999(3) 0.7711(2) 0.8561(2) 0.0119(6) Uani 1 1 d . . . . .
C1 C 0.3941(3) 0.3237(3) 0.6014(3) 0.0183(8) Uani 1 1 d . . . . .
H1 H 0.454184 0.381051 0.605327 0.022 Uiso 1 1 calc R U . . .
C2 C 0.4256(3) 0.2189(3) 0.5936(3) 0.0184(8) Uani 1 1 d . . . . .
H2 H 0.505529 0.204155 0.593236 0.022 Uiso 1 1 calc R U . . .
C3 C 0.3372(3) 0.1364(3) 0.5865(3) 0.0195(8) Uani 1 1 d . . . . .
H3 H 0.355816 0.063590 0.581346 0.023 Uiso 1 1 calc R U . . .
C4 C 0.2210(3) 0.1600(3) 0.5868(3) 0.0162(7) Uani 1 1 d . . . . .
H4 H 0.159582 0.103864 0.580839 0.019 Uiso 1 1 calc R U . . .
C5 C 0.1961(3) 0.2677(3) 0.5960(2) 0.0122(7) Uani 1 1 d . . . . .
C6 C 0.0736(3) 0.3004(3) 0.5985(2) 0.0114(6) Uani 1 1 d . . . . .
C7 C -0.0421(3) 0.5440(3) 0.6302(2) 0.0116(7) Uani 1 1 d . . . . .
C8 C -0.1590(3) 0.5893(3) 0.6411(2) 0.0114(7) Uani 1 1 d . . . . .
C9 C -0.2581(3) 0.5237(3) 0.6623(3) 0.0131(7) Uani 1 1 d . . . . .
H9 H -0.254131 0.448573 0.666860 0.016 Uiso 1 1 calc R U . . .
C10 C -0.3629(3) 0.5705(3) 0.6766(3) 0.0147(7) Uani 1 1 d . . . . .
H10 H -0.430198 0.526031 0.692192 0.018 Uiso 1 1 calc R U . . .
C11 C -0.2781(3) 0.7377(3) 0.6475(2) 0.0124(7) Uani 1 1 d . . . . .
H11 H -0.285686 0.811997 0.640994 0.015 Uiso 1 1 calc R U . . .
C12 C -0.1697(3) 0.6990(3) 0.6340(2) 0.0116(7) Uani 1 1 d . . . . .
H12 H -0.103771 0.746057 0.620084 0.014 Uiso 1 1 calc R U . . .
C13 C -0.0252(3) 0.2163(3) 0.5956(2) 0.0121(7) Uani 1 1 d . . . . .
C14 C -0.0321(3) 0.1372(3) 0.6610(3) 0.0170(7) Uani 1 1 d . . . . .
H14 H 0.026668 0.137819 0.708705 0.020 Uiso 1 1 calc R U . . .
C15 C -0.1247(4) 0.0581(3) 0.6561(3) 0.0208(8) Uani 1 1 d . . . . .
H15 H -0.128582 0.003924 0.699924 0.025 Uiso 1 1 calc R U . . .
C16 C -0.2117(3) 0.0578(3) 0.5876(3) 0.0185(8) Uani 1 1 d . . . . .
H16 H -0.276254 0.004769 0.585942 0.022 Uiso 1 1 calc R U . . .
C17 C -0.2052(3) 0.1339(3) 0.5216(3) 0.0167(7) Uani 1 1 d . . . . .
H17 H -0.263958 0.132444 0.473706 0.020 Uiso 1 1 calc R U . . .
C18 C -0.1119(3) 0.2129(3) 0.5258(3) 0.0144(7) Uani 1 1 d . . . . .
H18 H -0.107237 0.265226 0.480321 0.017 Uiso 1 1 calc R U . . .
C19 C 0.1429(3) 1.1553(3) 0.9028(3) 0.0150(7) Uani 1 1 d . . . . .
H19 H 0.078492 1.107631 0.919039 0.018 Uiso 1 1 calc R U . . .
C20 C 0.1226(3) 1.2587(3) 0.8819(3) 0.0181(8) Uani 1 1 d . . . . .
H20 H 0.046081 1.282143 0.885765 0.022 Uiso 1 1 calc R U . . .
C21 C 0.2151(3) 1.3271(3) 0.8552(3) 0.0191(8) Uani 1 1 d . . . . .
H21 H 0.203022 1.397601 0.838365 0.023 Uiso 1 1 calc R U . . .
C22 C 0.3269(3) 1.2908(3) 0.8536(3) 0.0161(7) Uani 1 1 d . . . . .
H22 H 0.392276 1.336266 0.835790 0.019 Uiso 1 1 calc R U . . .
C23 C 0.3412(3) 1.1870(3) 0.8783(2) 0.0117(7) Uani 1 1 d . . . . .
C24 C 0.4586(3) 1.1450(3) 0.8805(2) 0.0108(6) Uani 1 1 d . . . . .
C25 C 0.5663(3) 0.8983(3) 0.8850(2) 0.0113(7) Uani 1 1 d . . . . .
C26 C 0.6835(3) 0.8545(3) 0.8777(2) 0.0103(6) Uani 1 1 d . . . . .
C27 C 0.7823(3) 0.9206(3) 0.8590(2) 0.0117(7) Uani 1 1 d . . . . .
H27 H 0.777206 0.995287 0.852860 0.014 Uiso 1 1 calc R U . . .
C28 C 0.8885(3) 0.8765(3) 0.8493(2) 0.0131(7) Uani 1 1 d . . . . .
H28 H 0.956149 0.922542 0.837509 0.016 Uiso 1 1 calc R U . . .
C29 C 0.8046(3) 0.7070(3) 0.8754(2) 0.0125(7) Uani 1 1 d . . . . .
H29 H 0.812339 0.632705 0.881456 0.015 Uiso 1 1 calc R U . . .
C30 C 0.6958(3) 0.7452(3) 0.8866(2) 0.0114(7) Uani 1 1 d . . . . .
H30 H 0.629995 0.697791 0.900283 0.014 Uiso 1 1 calc R U . . .
C31 C 0.5648(3) 1.2189(3) 0.8674(3) 0.0122(7) Uani 1 1 d . . . . .
C32 C 0.6348(3) 1.2027(3) 0.7889(3) 0.0156(7) Uani 1 1 d . . . . .
H32 H 0.615259 1.144173 0.743478 0.019 Uiso 1 1 calc R U . . .
C33 C 0.7338(3) 1.2730(3) 0.7776(3) 0.0206(8) Uani 1 1 d . . . . .
H33 H 0.780539 1.263442 0.723300 0.025 Uiso 1 1 calc R U . . .
C34 C 0.7646(3) 1.3567(3) 0.8449(3) 0.0236(9) Uani 1 1 d . . . . .
H34 H 0.832868 1.403607 0.837103 0.028 Uiso 1 1 calc R U . . .
C35 C 0.6958(4) 1.3721(3) 0.9235(3) 0.0223(8) Uani 1 1 d . . . . .
H35 H 0.716984 1.429286 0.969884 0.027 Uiso 1 1 calc R U . . .
C36 C 0.5957(3) 1.3038(3) 0.9345(3) 0.0180(8) Uani 1 1 d . . . . .
H36 H 0.548013 1.314923 0.988004 0.022 Uiso 1 1 calc R U . . .

loop_
_atom_site_aniso_label
_atom_site_aniso_U_11
_atom_site_aniso_U_22
_atom_site_aniso_U_33
_atom_site_aniso_U_23
_atom_site_aniso_U_13
_atom_site_aniso_U_12
Hg1 0.00898(7) 0.01157(7) 0.02096(8) -0.00171(5) 0.00371(5) -0.00161(5)
Hg2 0.00712(7) 0.01123(7) 0.01504(7) 0.00037(5) 0.00184(5) -0.00075(5)
Hg3 0.00921(7) 0.01088(7) 0.01446(7) -0.00006(5) 0.00045(5) -0.00032(5)
Hg4 0.00884(7) 0.01161(7) 0.01601(7) -0.00059(5) 0.00160(5) 0.00021(5)
Cl1 0.0139(4) 0.0142(4) 0.0163(4) 0.0013(3) 0.0016(3) -0.0026(3)
Cl2 0.0137(4) 0.0207(4) 0.0146(4) 0.0003(3) 0.0021(3) -0.0062(3)
Cl3 0.0102(4) 0.0192(4) 0.0151(4) 0.0002(3) 0.0023(3) -0.0047(3)
Cl4 0.0142(4) 0.0129(4) 0.0231(4) 0.0042(3) 0.0011(3) 0.0005(3)
Cl5 0.0153(4) 0.0144(4) 0.0356(5) 0.0069(4) 0.0055(4) 0.0022(3)
Cl6 0.0156(4) 0.0165(4) 0.0161(4) 0.0013(3) 0.0025(3) -0.0031(3)
O1 0.0105(12) 0.0115(11) 0.0168(13) -0.0024(10) 0.0014(10) -0.0003(9)
O2 0.0089(12) 0.0119(11) 0.0176(13) -0.0032(10) 0.0029(10) -0.0008(9)
N1 0.0076(14) 0.0163(14) 0.0172(15) -0.0015(12) 0.0024(12) -0.0005(11)
N2 0.0088(14) 0.0126(14) 0.0151(15) -0.0001(11) 0.0026(12) 0.0016(11)
N3 0.0072(14) 0.0121(14) 0.0183(15) -0.0029(11) 0.0006(12) 0.0027(10)
N4 0.0103(15) 0.0140(14) 0.0129(14) -0.0008(11) 0.0007(12) 0.0021(11)
N5 0.0094(14) 0.0136(14) 0.0144(15) 0.0000(11) 0.0009(12) 0.0015(11)
N6 0.0068(13) 0.0100(13) 0.0133(14) 0.0014(11) 0.0011(11) 0.0010(10)
N7 0.0058(13) 0.0125(13) 0.0127(14) -0.0002(11) -0.0014(11) 0.0014(10)
N8 0.0072(14) 0.0141(14) 0.0142(15) -0.0007(11) -0.0017(11) 0.0021(11)
C1 0.0105(18) 0.0223(19) 0.0211(19) -0.0029(15) 0.0021(15) -0.0011(14)
C2 0.0115(18) 0.0230(19) 0.0216(19) 0.0019(15) 0.0005(15) 0.0062(14)
C3 0.0169(19) 0.0155(17) 0.027(2) -0.0003(15) -0.0002(16) 0.0053(14)
C4 0.0150(18) 0.0122(16) 0.0210(19) 0.0002(14) -0.0027(15) 0.0007(13)
C5 0.0109(17) 0.0140(16) 0.0121(16) 0.0012(13) 0.0019(13) 0.0029(12)
C6 0.0081(16) 0.0131(15) 0.0130(16) 0.0009(13) 0.0010(13) 0.0003(12)
C7 0.0110(17) 0.0126(16) 0.0114(16) 0.0015(13) 0.0003(13) 0.0008(12)
C8 0.0122(17) 0.0119(16) 0.0100(16) -0.0018(12) 0.0004(13) 0.0028(12)
C9 0.0116(17) 0.0128(16) 0.0150(17) 0.0007(13) 0.0003(14) 0.0023(12)
C10 0.0101(17) 0.0140(16) 0.0190(18) -0.0011(14) 0.0011(14) -0.0021(13)
C11 0.0087(16) 0.0132(16) 0.0151(17) 0.0017(13) 0.0015(13) 0.0003(12)
C12 0.0131(17) 0.0121(15) 0.0094(16) 0.0008(12) -0.0003(13) 0.0001(12)
C13 0.0112(17) 0.0115(15) 0.0133(17) -0.0013(13) 0.0023(13) 0.0011(12)
C14 0.0181(19) 0.0190(18) 0.0135(17) 0.0036(14) -0.0009(14) -0.0022(14)
C15 0.025(2) 0.0178(18) 0.0193(19) 0.0069(15) 0.0053(16) -0.0029(15)
C16 0.0143(18) 0.0146(17) 0.025(2) -0.0008(15) 0.0046(15) -0.0055(13)
C17 0.0127(18) 0.0147(16) 0.0221(19) -0.0006(14) -0.0016(15) -0.0005(13)
C18 0.0134(18) 0.0137(16) 0.0161(18) 0.0014(13) -0.0005(14) 0.0003(13)
C19 0.0080(17) 0.0218(18) 0.0152(17) 0.0000(14) -0.0001(14) 0.0029(13)
C20 0.0101(18) 0.0222(19) 0.023(2) 0.0019(15) 0.0023(15) 0.0068(14)
C21 0.0172(19) 0.0186(18) 0.023(2) 0.0041(15) 0.0011(16) 0.0082(14)
C22 0.0149(18) 0.0145(17) 0.0193(18) 0.0035(14) 0.0036(15) 0.0021(13)
C23 0.0098(16) 0.0147(16) 0.0105(16) 0.0000(13) 0.0027(13) 0.0012(12)
C24 0.0094(16) 0.0135(15) 0.0093(15) 0.0009(12) 0.0010(13) 0.0000(12)
C25 0.0091(17) 0.0151(17) 0.0092(16) 0.0000(13) 0.0015(13) -0.0014(13)
C26 0.0095(16) 0.0118(15) 0.0097(15) -0.0003(12) -0.0004(13) 0.0028(12)
C27 0.0089(16) 0.0153(16) 0.0107(16) 0.0002(13) 0.0002(13) 0.0014(12)
C28 0.0089(17) 0.0182(17) 0.0117(16) -0.0004(13) 0.0019(13) -0.0003(13)
C29 0.0128(17) 0.0115(15) 0.0134(17) 0.0022(13) -0.0008(13) 0.0017(12)
C30 0.0104(17) 0.0119(15) 0.0117(16) 0.0020(12) 0.0009(13) -0.0008(12)
C31 0.0098(16) 0.0104(15) 0.0173(17) 0.0045(13) 0.0013(13) 0.0026(12)
C32 0.0128(18) 0.0129(16) 0.0213(19) 0.0030(14) 0.0032(14) 0.0011(13)
C33 0.0140(19) 0.0211(19) 0.028(2) 0.0099(16) 0.0075(16) 0.0027(14)
C34 0.0121(19) 0.0222(19) 0.036(2) 0.0093(17) 0.0009(17) -0.0056(14)
C35 0.023(2) 0.0143(17) 0.028(2) -0.0002(15) -0.0051(17) -0.0056(15)
C36 0.0181(19) 0.0163(17) 0.0192(19) 0.0008(14) 0.0018(15) -0.0006(14)

loop_
_atom_type_symbol
_atom_type_description
_atom_type_scat_dispersion_real
_atom_type_scat_dispersion_imag
_atom_type_scat_source
C C 0.0033 0.0016 'International Tables Vol C Tables 4.2.6.8 and 6.1.1.4'
H H 0.0000 0.0000 'International Tables Vol C Tables 4.2.6.8 and 6.1.1.4'
N N 0.0061 0.0033 'International Tables Vol C Tables 4.2.6.8 and 6.1.1.4'
O O 0.0106 0.0060 'International Tables Vol C Tables 4.2.6.8 and 6.1.1.4'
Cl Cl 0.1484 0.1585 'International Tables Vol C Tables 4.2.6.8 and 6.1.1.4'
Hg Hg -2.3894 9.2266 'International Tables Vol C Tables 4.2.6.8 and 6.1.1.4'

loop_
_geom_angle_atom_site_label_1
_geom_angle_atom_site_label_2
_geom_angle_atom_site_label_3
_geom_angle
_geom_angle_site_symmetry_1
_geom_angle_site_symmetry_3
_geom_angle_publ_flag
N2 Hg1 Cl2 159.43(8) . . ?
N2 Hg1 O1 69.62(9) . . ?
Cl2 Hg1 O1 113.18(6) . . ?
N2 Hg1 N1 70.86(10) . . ?
Cl2 Hg1 N1 110.95(8) . . ?
O1 Hg1 N1 135.62(9) . . ?
N2 Hg1 Cl1 116.57(8) . . ?
Cl2 Hg1 Cl1 83.97(3) . . ?
O1 Hg1 Cl1 91.87(6) . . ?
N1 Hg1 Cl1 88.21(8) . . ?
N6 Hg2 Cl3 170.97(8) . . ?
N6 Hg2 N5 70.12(10) . . ?
Cl3 Hg2 N5 107.40(7) . . ?
N6 Hg2 O2 68.21(9) . . ?
Cl3 Hg2 O2 116.47(6) . . ?
N5 Hg2 O2 134.59(9) . . ?
Cl4 Hg3 Cl1 167.24(3) . . ?
Cl4 Hg3 N4 94.63(8) . 1_655 ?
Cl1 Hg3 N4 98.09(7) . 1_655 ?
Cl4 Hg3 O2 89.16(6) . . ?
Cl1 Hg3 O2 87.23(6) . . ?
N4 Hg3 O2 101.78(9) 1_655 . ?
Cl4 Hg3 Cl2 97.90(3) . . ?
Cl1 Hg3 Cl2 84.18(3) . . ?
N4 Hg3 Cl2 85.54(7) 1_655 . ?
O2 Hg3 Cl2 169.44(6) . . ?
Cl5 Hg4 Cl6 166.72(3) . . ?
Cl5 Hg4 N8 92.37(7) . . ?
Cl6 Hg4 N8 100.87(7) . . ?
Hg3 Cl1 Hg1 92.59(3) . . ?
Hg1 Cl2 Hg3 94.48(3) . . ?
C7 O1 Hg1 108.4(2) . . ?
C25 O2 Hg2 106.0(2) . . ?
C25 O2 Hg3 110.1(2) . . ?
Hg2 O2 Hg3 110.52(9) . . ?
C1 N1 C5 119.7(3) . . ?
C1 N1 Hg1 126.1(2) . . ?
C5 N1 Hg1 113.3(2) . . ?
C6 N2 N3 119.7(3) . . ?
C6 N2 Hg1 121.3(2) . . ?
N3 N2 Hg1 119.1(2) . . ?
C7 N3 N2 111.0(3) . . ?
C10 N4 C11 118.7(3) . . ?
C10 N4 Hg3 119.1(2) . 1_455 ?
C11 N4 Hg3 122.1(2) . 1_455 ?
C19 N5 C23 119.2(3) . . ?
C19 N5 Hg2 129.0(2) . . ?
C23 N5 Hg2 111.7(2) . . ?
C24 N6 N7 118.0(3) . . ?
C24 N6 Hg2 122.4(2) . . ?
N7 N6 Hg2 118.7(2) . . ?
C25 N7 N6 112.2(3) . . ?
C29 N8 C28 118.4(3) . . ?
C29 N8 Hg4 123.5(2) . . ?
C28 N8 Hg4 117.9(2) . . ?
N1 C1 C2 122.9(4) . . ?
N1 C1 H1 118.6 . . ?
C2 C1 H1 118.6 . . ?
C3 C2 C1 117.9(3) . . ?
C3 C2 H2 121.1 . . ?
C1 C2 H2 121.1 . . ?
C2 C3 C4 120.0(3) . . ?
C2 C3 H3 120.0 . . ?
C4 C3 H3 120.0 . . ?
C3 C4 C5 118.8(3) . . ?
C3 C4 H4 120.6 . . ?
C5 C4 H4 120.6 . . ?
N1 C5 C4 120.8(3) . . ?
N1 C5 C6 116.8(3) . . ?
C4 C5 C6 122.4(3) . . ?
N2 C6 C13 124.0(3) . . ?
N2 C6 C5 116.7(3) . . ?
C13 C6 C5 119.3(3) . . ?
O1 C7 N3 129.3(3) . . ?
O1 C7 C8 116.4(3) . . ?
N3 C7 C8 114.3(3) . . ?
C9 C8 C12 118.5(3) . . ?
C9 C8 C7 120.7(3) . . ?
C12 C8 C7 120.7(3) . . ?
C10 C9 C8 118.6(3) . . ?
C10 C9 H9 120.7 . . ?
C8 C9 H9 120.7 . . ?
N4 C10 C9 122.7(3) . . ?
N4 C10 H10 118.6 . . ?
C9 C10 H10 118.6 . . ?
N4 C11 C12 122.7(3) . . ?
N4 C11 H11 118.6 . . ?
C12 C11 H11 118.6 . . ?
C11 C12 C8 118.8(3) . . ?
C11 C12 H12 120.6 . . ?
C8 C12 H12 120.6 . . ?
C18 C13 C14 118.8(3) . . ?
C18 C13 C6 120.1(3) . . ?
C14 C13 C6 121.1(3) . . ?
C15 C14 C13 120.1(3) . . ?
C15 C14 H14 120.0 . . ?
C13 C14 H14 120.0 . . ?
C16 C15 C14 120.2(4) . . ?
C16 C15 H15 119.9 . . ?
C14 C15 H15 119.9 . . ?
C17 C16 C15 120.5(3) . . ?
C17 C16 H16 119.8 . . ?
C15 C16 H16 119.8 . . ?
C16 C17 C18 119.4(4) . . ?
C16 C17 H17 120.3 . . ?
C18 C17 H17 120.3 . . ?
C17 C18 C13 121.0(3) . . ?
C17 C18 H18 119.5 . . ?
C13 C18 H18 119.5 . . ?
N5 C19 C20 122.4(3) . . ?
N5 C19 H19 118.8 . . ?
C20 C19 H19 118.8 . . ?
C21 C20 C19 119.1(3) . . ?
C21 C20 H20 120.5 . . ?
C19 C20 H20 120.5 . . ?
C20 C21 C22 118.7(3) . . ?
C20 C21 H21 120.7 . . ?
C22 C21 H21 120.7 . . ?
C23 C22 C21 119.0(3) . . ?
C23 C22 H22 120.5 . . ?
C21 C22 H22 120.5 . . ?
N5 C23 C22 121.5(3) . . ?
N5 C23 C24 117.1(3) . . ?
C22 C23 C24 121.4(3) . . ?
N6 C24 C23 118.0(3) . . ?
N6 C24 C31 122.4(3) . . ?
C23 C24 C31 119.7(3) . . ?
O2 C25 N7 128.2(3) . . ?
O2 C25 C26 118.6(3) . . ?
N7 C25 C26 113.2(3) . . ?
C27 C26 C30 118.2(3) . . ?
C27 C26 C25 120.7(3) . . ?
C30 C26 C25 121.0(3) . . ?
C28 C27 C26 119.1(3) . . ?
C28 C27 H27 120.4 . . ?
C26 C27 H27 120.4 . . ?
N8 C28 C27 122.6(3) . . ?
N8 C28 H28 118.7 . . ?
C27 C28 H28 118.7 . . ?
N8 C29 C30 122.3(3) . . ?
N8 C29 H29 118.8 . . ?
C30 C29 H29 118.8 . . ?
C29 C30 C26 119.2(3) . . ?
C29 C30 H30 120.4 . . ?
C26 C30 H30 120.4 . . ?
C32 C31 C36 119.8(3) . . ?
C32 C31 C24 120.3(3) . . ?
C36 C31 C24 120.0(3) . . ?
C31 C32 C33 119.5(3) . . ?
C31 C32 H32 120.3 . . ?
C33 C32 H32 120.3 . . ?
C34 C33 C32 120.6(4) . . ?
C34 C33 H33 119.7 . . ?
C32 C33 H33 119.7 . . ?
C33 C34 C35 120.0(4) . . ?
C33 C34 H34 120.0 . . ?
C35 C34 H34 120.0 . . ?
C34 C35 C36 119.9(4) . . ?
C34 C35 H35 120.1 . . ?
C36 C35 H35 120.1 . . ?
C35 C36 C31 120.3(4) . . ?
C35 C36 H36 119.8 . . ?
C31 C36 H36 119.8 . . ?

loop_
_geom_bond_atom_site_label_1
_geom_bond_atom_site_label_2
_geom_bond_distance
_geom_bond_site_symmetry_2
_geom_bond_publ_flag
Hg1 N2 2.232(3) . ?
Hg1 Cl2 2.3525(9) . ?
Hg1 O1 2.387(2) . ?
Hg1 N1 2.403(3) . ?
Hg1 Cl1 2.9556(9) . ?
Hg2 N6 2.216(3) . ?
Hg2 Cl3 2.3431(9) . ?
Hg2 N5 2.490(3) . ?
Hg2 O2 2.498(2) . ?
Hg3 Cl4 2.3569(9) . ?
Hg3 Cl1 2.3930(9) . ?
Hg3 N4 2.458(3) 1_655 ?
Hg3 O2 2.651(3) . ?
Hg3 Cl2 2.9149(9) . ?
Hg4 Cl5 2.3268(9) . ?
Hg4 Cl6 2.3609(9) . ?
Hg4 N8 2.488(3) . ?
O1 C7 1.275(4) . ?
O2 C25 1.276(4) . ?
N1 C1 1.334(5) . ?
N1 C5 1.347(4) . ?
N2 C6 1.301(4) . ?
N2 N3 1.373(4) . ?
N3 C7 1.323(4) . ?
N4 C10 1.332(5) . ?
N4 C11 1.338(5) . ?
N5 C19 1.333(5) . ?
N5 C23 1.345(4) . ?
N6 C24 1.292(4) . ?
N6 N7 1.377(4) . ?
N7 C25 1.328(4) . ?
N8 C29 1.342(4) . ?
N8 C28 1.345(5) . ?
C1 C2 1.386(5) . ?
C1 H1 0.9500 . ?
C2 C3 1.381(5) . ?
C2 H2 0.9500 . ?
C3 C4 1.389(5) . ?
C3 H3 0.9500 . ?
C4 C5 1.397(5) . ?
C4 H4 0.9500 . ?
C5 C6 1.496(5) . ?
C6 C13 1.478(5) . ?
C7 C8 1.504(5) . ?
C8 C9 1.393(5) . ?
C8 C12 1.398(5) . ?
C9 C10 1.392(5) . ?
C9 H9 0.9500 . ?
C10 H10 0.9500 . ?
C11 C12 1.382(5) . ?
C11 H11 0.9500 . ?
C12 H12 0.9500 . ?
C13 C18 1.393(5) . ?
C13 C14 1.402(5) . ?
C14 C15 1.387(5) . ?
C14 H14 0.9500 . ?
C15 C16 1.386(6) . ?
C15 H15 0.9500 . ?
C16 C17 1.381(5) . ?
C16 H16 0.9500 . ?
C17 C18 1.391(5) . ?
C17 H17 0.9500 . ?
C18 H18 0.9500 . ?
C19 C20 1.384(5) . ?
C19 H19 0.9500 . ?
C20 C21 1.380(5) . ?
C20 H20 0.9500 . ?
C21 C22 1.396(5) . ?
C21 H21 0.9500 . ?
C22 C23 1.390(5) . ?
C22 H22 0.9500 . ?
C23 C24 1.487(5) . ?
C24 C31 1.488(5) . ?
C25 C26 1.496(5) . ?
C26 C27 1.385(5) . ?
C26 C30 1.400(5) . ?
C27 C28 1.383(5) . ?
C27 H27 0.9500 . ?
C28 H28 0.9500 . ?
C29 C30 1.380(5) . ?
C29 H29 0.9500 . ?
C30 H30 0.9500 . ?
C31 C32 1.393(5) . ?
C31 C36 1.394(5) . ?
C32 C33 1.394(5) . ?
C32 H32 0.9500 . ?
C33 C34 1.385(6) . ?
C33 H33 0.9500 . ?
C34 C35 1.386(6) . ?
C34 H34 0.9500 . ?
C35 C36 1.389(5) . ?
C35 H35 0.9500 . ?
C36 H36 0.9500 . ?
